data_4514195
loop_
_publ_author_name
'Mifleur, Alexis'
'M\'erel, Delphine S.'
'Mortreux, Andr\'e'
'Suisse, Isabelle'
'Capet, Fr\'ed\'eric'
'Trivelli, Xavier'
'Sauthier, Mathieu'
'Macgregor, Stuart A.'

_publ_section_title
;
 Deciphering the Mechanism of the Nickel-Catalyzed Hydroalkoxylation
 Reaction: A Combined Experimental and Computational Study
;
_journal_issue 10
_journal_name_full 'ACS Catalysis'
_journal_page_first 6915
_journal_paper_doi 10.1021/acscatal.7b00616
_journal_volume 7
_journal_year 2017
_chemical_formula_moiety 'C32 H35 Cl Ni P2'
_chemical_formula_sum 'C32 H35 Cl Ni P2'
_chemical_formula_weight 575.70
_space_group_crystal_system triclinic
_space_group_IT_number 2
_space_group_name_Hall '-P 1'
_space_group_name_H-M_alt 'P -1'
_symmetry_space_group_name_Hall '-P 1'
_symmetry_space_group_name_H-M 'P -1'
_atom_sites_solution_hydrogens geom
_atom_sites_solution_primary direct
_audit_creation_date 2015-02-10
_audit_creation_method
;
Olex2 1.2
(compiled 2015.01.19 svn.r3143 for OlexSys, GUI svn.r4992)
;
_cell_angle_alpha 100.947(2)
_cell_angle_beta 102.623(2)
_cell_angle_gamma 105.014(2)
_cell_formula_units_Z 2
_cell_length_a 10.3622(4)
_cell_length_b 11.0841(3)
_cell_length_c 13.1883(5)
_cell_measurement_reflns_used 7473
_cell_measurement_temperature 100
_cell_measurement_theta_max 26.19
_cell_measurement_theta_min 2.29
_cell_volume 1377.98(9)
_computing_cell_refinement 'SAINT v8.34A (Bruker, 2013)'
_computing_data_reduction 'SAINT v8.34A (Bruker, 2013)'
_computing_molecular_graphics 'Olex2 (Dolomanov et al., 2009)'
_computing_publication_material 'Olex2 (Dolomanov et al., 2009)'
_computing_structure_refinement 'XL (Sheldrick, 2008)'
_computing_structure_solution 'XT (Sheldrick, 2015)'
_diffrn_ambient_temperature 100
_diffrn_measured_fraction_theta_full 1.000
_diffrn_measured_fraction_theta_max 0.999
_diffrn_measurement_device_type 'Bruker APEX-II CCD'
_diffrn_measurement_method '\f and \w scans'
_diffrn_radiation_type MoK\a
_diffrn_radiation_wavelength 0.71073
_diffrn_reflns_av_R_equivalents 0.0456
_diffrn_reflns_av_unetI/netI 0.0408
_diffrn_reflns_Laue_measured_fraction_full 1.000
_diffrn_reflns_Laue_measured_fraction_max 0.999
_diffrn_reflns_limit_h_max 12
_diffrn_reflns_limit_h_min -12
_diffrn_reflns_limit_k_max 13
_diffrn_reflns_limit_k_min -13
_diffrn_reflns_limit_l_max 16
_diffrn_reflns_limit_l_min -16
_diffrn_reflns_number 31221
_diffrn_reflns_point_group_measured_fraction_full 1.000
_diffrn_reflns_point_group_measured_fraction_max 0.999
_diffrn_reflns_theta_full 26.000
_diffrn_reflns_theta_max 26.370
_diffrn_reflns_theta_min 1.639
_diffrn_standards_number 0
_exptl_absorpt_coefficient_mu 0.937
_exptl_absorpt_correction_T_max 0.7454
_exptl_absorpt_correction_T_min 0.6939
_exptl_absorpt_correction_type multi-scan
_exptl_absorpt_process_details
;
SADABS-2014/5 (Bruker,2014/5) was used for absorption correction.
wR2(int) was 0.0629 before and 0.0498 after correction.
The Ratio of minimum to maximum transmission is 0.9309.
The \l/2 correction factor is 0.00150.
;
_exptl_crystal_colour orange
_exptl_crystal_colour_primary orange
_exptl_crystal_density_diffrn 1.387
_exptl_crystal_description irregular
_exptl_crystal_F_000 604
_exptl_crystal_size_max 0.11
_exptl_crystal_size_mid 0.08
_exptl_crystal_size_min 0.02
_refine_diff_density_max 0.864
_refine_diff_density_min -0.317
_refine_diff_density_rms 0.074
_refine_ls_extinction_method none
_refine_ls_goodness_of_fit_ref 1.041
_refine_ls_hydrogen_treatment constr
_refine_ls_matrix_type full
_refine_ls_number_parameters 326
_refine_ls_number_reflns 5628
_refine_ls_number_restraints 0
_refine_ls_restrained_S_all 1.041
_refine_ls_R_factor_all 0.0539
_refine_ls_R_factor_gt 0.0384
_refine_ls_shift/su_max 0.001
_refine_ls_shift/su_mean 0.000
_refine_ls_structure_factor_coef Fsqd
_refine_ls_weighting_details 'w=1/[\s^2^(Fo^2^)+(0.0392P)^2^+1.5097P] where P=(Fo^2^+2Fc^2^)/3'
_refine_ls_weighting_scheme calc
_refine_ls_wR_factor_gt 0.0880
_refine_ls_wR_factor_ref 0.0954
_reflns_Friedel_coverage 0.000
_reflns_number_gt 4542
_reflns_number_total 5628
_reflns_threshold_expression 'I > 2\s(I)'
_cod_data_source_file cs7b00616_si_003.cif
_cod_data_source_block mo_am496d_0m
_cod_depositor_comments 'Adding full bibliography for 4514194--4514195.cif.'
_cod_database_code 4514195
_shelx_space_group_comment
;
The symmetry employed for this shelxl refinement is uniquely defined
by the following loop, which should always be used as a source of
symmetry information in preference to the above space-group names.
They are only intended as comments.
;
_olex2_refinement_description
;
1. Fixed Uiso
 At 1.2 times of:
  All C(H) groups, All C(H,H) groups
 At 1.5 times of:
  All C(H,H,H) groups
2.a Ternary CH refined with riding coordinates:
 C31(H31), C30(H30)
2.b Secondary CH2 refined with riding coordinates:
 C13(H13A,H13B), C14(H14A,H14B), C16(H16A,H16B), C15(H15A,H15B), C29(H29A,H29B)
2.c Aromatic/amide H refined with riding coordinates:
 C6(H6), C2(H2), C28(H28), C12(H12), C5(H5), C3(H3), C20(H20), C24(H24),
 C8(H8), C27(H27), C22(H22), C25(H25), C4(H4), C21(H21), C11(H11), C10(H10),
 C26(H26), C18(H18), C9(H9), C19(H19)
2.d Idealised Me refined as rotating group:
 C32(H32A,H32B,H32C)
;
_shelx_shelxl_version_number 2014/7
_olex2_submission_special_instructions 'No special instructions were received'

loop_
_space_group_symop_operation_xyz
'x, y, z'
'-x, -y, -z'

loop_
_atom_site_label
_atom_site_type_symbol
_atom_site_fract_x
_atom_site_fract_y
_atom_site_fract_z
_atom_site_U_iso_or_equiv
_atom_site_adp_type
_atom_site_occupancy
_atom_site_site_symmetry_order
_atom_site_calc_flag
_atom_site_refinement_flags_posn
Ni1 Ni 0.29701(3) 0.66563(3) 0.80640(3) 0.01652(10) Uani 1 1 d .
Cl1 Cl 0.05307(7) 0.64199(6) 0.75194(5) 0.02190(15) Uani 1 1 d .
P1 P 0.38161(7) 0.72082(6) 0.67506(5) 0.01586(15) Uani 1 1 d .
P2 P 0.25898(7) 0.45538(6) 0.76114(5) 0.01766(15) Uani 1 1 d .
C7 C 0.3085(3) 0.8233(2) 0.6007(2) 0.0189(6) Uani 1 1 d .
C23 C 0.4087(3) 0.3985(2) 0.7555(2) 0.0191(6) Uani 1 1 d .
C6 C 0.6117(3) 0.9430(3) 0.7730(2) 0.0215(6) Uani 1 1 d .
H6 H 0.5446 0.9842 0.7851 0.026 Uiso 1 1 calc R
C2 C 0.6692(3) 0.7553(3) 0.6999(2) 0.0223(6) Uani 1 1 d .
H2 H 0.6420 0.6669 0.6615 0.027 Uiso 1 1 calc R
C13 C 0.3652(3) 0.5853(2) 0.5630(2) 0.0208(6) Uani 1 1 d .
H13A H 0.4083 0.6197 0.5101 0.025 Uiso 1 1 calc R
H13B H 0.4162 0.5288 0.5908 0.025 Uiso 1 1 calc R
C28 C 0.3910(3) 0.2679(3) 0.7112(2) 0.0236(6) Uani 1 1 d .
H28 H 0.3000 0.2071 0.6856 0.028 Uiso 1 1 calc R
C17 C 0.1837(3) 0.3749(2) 0.8540(2) 0.0205(6) Uani 1 1 d .
C12 C 0.1999(3) 0.8640(3) 0.6243(2) 0.0227(6) Uani 1 1 d .
H12 H 0.1623 0.8384 0.6793 0.027 Uiso 1 1 calc R
C5 C 0.7514(3) 1.0133(3) 0.8108(2) 0.0280(6) Uani 1 1 d .
H5 H 0.7794 1.1021 0.8484 0.034 Uiso 1 1 calc R
C1 C 0.5673(3) 0.8126(2) 0.7173(2) 0.0176(5) Uani 1 1 d .
C3 C 0.8099(3) 0.8271(3) 0.7386(2) 0.0271(6) Uani 1 1 d .
H3 H 0.8780 0.7872 0.7265 0.032 Uiso 1 1 calc R
C20 C 0.0681(3) 0.2699(3) 1.0031(2) 0.0276(6) Uani 1 1 d .
H20 H 0.0294 0.2354 1.0544 0.033 Uiso 1 1 calc R
C24 C 0.5432(3) 0.4850(3) 0.7930(2) 0.0226(6) Uani 1 1 d .
H24 H 0.5574 0.5738 0.8240 0.027 Uiso 1 1 calc R
C8 C 0.3608(3) 0.8617(3) 0.5196(2) 0.0274(6) Uani 1 1 d .
H8 H 0.4358 0.8353 0.5032 0.033 Uiso 1 1 calc R
C27 C 0.5041(3) 0.2269(3) 0.7046(2) 0.0276(7) Uani 1 1 d .
H27 H 0.4904 0.1381 0.6742 0.033 Uiso 1 1 calc R
C22 C 0.2424(3) 0.2976(3) 0.9088(2) 0.0257(6) Uani 1 1 d .
H22 H 0.3229 0.2798 0.8954 0.031 Uiso 1 1 calc R
C14 C 0.2115(3) 0.5045(3) 0.5061(2) 0.0271(6) Uani 1 1 d .
H14A H 0.1514 0.5539 0.5297 0.032 Uiso 1 1 calc R
H14B H 0.1951 0.4931 0.4276 0.032 Uiso 1 1 calc R
C16 C 0.1273(3) 0.3650(3) 0.6314(2) 0.0230(6) Uani 1 1 d .
H16A H 0.0967 0.2728 0.6319 0.028 Uiso 1 1 calc R
H16B H 0.0454 0.3959 0.6286 0.028 Uiso 1 1 calc R
C25 C 0.6574(3) 0.4435(3) 0.7858(2) 0.0273(6) Uani 1 1 d .
H25 H 0.7487 0.5038 0.8111 0.033 Uiso 1 1 calc R
C4 C 0.8510(3) 0.9554(3) 0.7941(2) 0.0289(7) Uani 1 1 d .
H4 H 0.9472 1.0039 0.8209 0.035 Uiso 1 1 calc R
C15 C 0.1671(3) 0.3714(3) 0.5273(2) 0.0266(6) Uani 1 1 d .
H15A H 0.0865 0.3149 0.4663 0.032 Uiso 1 1 calc R
H15B H 0.2443 0.3343 0.5271 0.032 Uiso 1 1 calc R
C21 C 0.1843(3) 0.2462(3) 0.9828(2) 0.0281(7) Uani 1 1 d .
H21 H 0.2258 0.1939 1.0198 0.034 Uiso 1 1 calc R
C11 C 0.1458(3) 0.9425(3) 0.5673(2) 0.0280(7) Uani 1 1 d .
H11 H 0.0722 0.9708 0.5842 0.034 Uiso 1 1 calc R
C10 C 0.1985(3) 0.9790(3) 0.4870(2) 0.0289(7) Uani 1 1 d .
H10 H 0.1614 1.0324 0.4486 0.035 Uiso 1 1 calc R
C26 C 0.6376(3) 0.3137(3) 0.7416(2) 0.0295(7) Uani 1 1 d .
H26 H 0.7152 0.2847 0.7368 0.035 Uiso 1 1 calc R
C31 C 0.3626(3) 0.8566(3) 0.9057(2) 0.0277(7) Uani 1 1 d .
H31 H 0.4649 0.9003 0.9217 0.033 Uiso 1 1 calc R
C18 C 0.0651(3) 0.3972(3) 0.8748(3) 0.0333(7) Uani 1 1 d .
H18 H 0.0228 0.4492 0.8381 0.040 Uiso 1 1 calc R
C9 C 0.3056(3) 0.9376(3) 0.4622(2) 0.0301(7) Uani 1 1 d .
H9 H 0.3412 0.9615 0.4058 0.036 Uiso 1 1 calc R
C30 C 0.3321(3) 0.7594(3) 0.9595(2) 0.0324(7) Uani 1 1 d .
H30 H 0.2545 0.7502 0.9941 0.039 Uiso 1 1 calc R
C19 C 0.0077(3) 0.3450(3) 0.9480(3) 0.0363(8) Uani 1 1 d .
H19 H -0.0741 0.3607 0.9606 0.044 Uiso 1 1 calc R
C29 C 0.4059(4) 0.6740(3) 0.9590(2) 0.0403(8) Uani 1 1 d .
H29A H 0.3731 0.5989 0.9877 0.048 Uiso 1 1 calc R
H29B H 0.5086 0.7109 0.9786 0.048 Uiso 1 1 calc R
C32 C 0.2800(4) 0.9489(3) 0.8997(3) 0.0520(10) Uani 1 1 d .
H32A H 0.2971 0.9935 0.8442 0.078 Uiso 1 1 calc GR
H32B H 0.3083 1.0127 0.9695 0.078 Uiso 1 1 calc GR
H32C H 0.1806 0.9011 0.8816 0.078 Uiso 1 1 calc GR

loop_
_atom_site_aniso_label
_atom_site_aniso_U_11
_atom_site_aniso_U_22
_atom_site_aniso_U_33
_atom_site_aniso_U_23
_atom_site_aniso_U_13
_atom_site_aniso_U_12
Ni1 0.01997(19) 0.01513(18) 0.01479(18) 0.00362(13) 0.00355(13) 0.00741(14)
Cl1 0.0194(3) 0.0247(3) 0.0252(4) 0.0095(3) 0.0069(3) 0.0101(3)
P1 0.0175(3) 0.0158(3) 0.0153(3) 0.0046(3) 0.0036(3) 0.0074(3)
P2 0.0187(4) 0.0155(3) 0.0182(4) 0.0040(3) 0.0038(3) 0.0059(3)
C7 0.0198(14) 0.0174(13) 0.0190(14) 0.0060(11) 0.0025(11) 0.0067(11)
C23 0.0280(15) 0.0164(13) 0.0180(13) 0.0077(11) 0.0083(11) 0.0115(12)
C6 0.0243(15) 0.0212(14) 0.0226(14) 0.0081(11) 0.0091(12) 0.0096(12)
C2 0.0263(15) 0.0234(14) 0.0201(14) 0.0067(11) 0.0053(12) 0.0128(12)
C13 0.0275(15) 0.0188(13) 0.0161(13) 0.0024(11) 0.0050(11) 0.0099(12)
C28 0.0278(15) 0.0186(14) 0.0256(15) 0.0066(11) 0.0094(12) 0.0071(12)
C17 0.0197(14) 0.0151(13) 0.0237(14) 0.0047(11) 0.0046(11) 0.0022(11)
C12 0.0210(14) 0.0228(14) 0.0257(15) 0.0103(12) 0.0064(12) 0.0066(12)
C5 0.0301(17) 0.0249(15) 0.0244(16) 0.0060(12) 0.0053(13) 0.0034(13)
C1 0.0193(14) 0.0197(13) 0.0161(13) 0.0091(11) 0.0049(11) 0.0069(11)
C3 0.0236(15) 0.0394(18) 0.0262(16) 0.0156(13) 0.0090(12) 0.0165(13)
C20 0.0281(16) 0.0218(14) 0.0298(16) 0.0063(12) 0.0130(13) -0.0011(12)
C24 0.0260(15) 0.0189(13) 0.0216(14) 0.0029(11) 0.0035(12) 0.0091(12)
C8 0.0319(17) 0.0309(16) 0.0292(16) 0.0136(13) 0.0133(13) 0.0181(13)
C27 0.0402(18) 0.0210(14) 0.0260(16) 0.0055(12) 0.0115(14) 0.0156(13)
C22 0.0258(15) 0.0307(16) 0.0242(15) 0.0094(12) 0.0072(12) 0.0130(13)
C14 0.0328(17) 0.0233(15) 0.0175(14) 0.0018(11) -0.0035(12) 0.0073(13)
C16 0.0197(14) 0.0172(13) 0.0249(15) 0.0003(11) -0.0009(11) 0.0036(11)
C25 0.0223(15) 0.0280(15) 0.0306(16) 0.0073(13) 0.0035(12) 0.0098(12)
C4 0.0194(15) 0.0398(18) 0.0230(15) 0.0112(13) 0.0025(12) 0.0025(13)
C15 0.0277(16) 0.0217(14) 0.0214(15) -0.0003(12) -0.0019(12) 0.0041(12)
C21 0.0319(17) 0.0287(16) 0.0238(15) 0.0117(13) 0.0053(13) 0.0083(13)
C11 0.0198(15) 0.0255(15) 0.0422(18) 0.0147(13) 0.0061(13) 0.0108(12)
C10 0.0273(16) 0.0266(15) 0.0328(17) 0.0174(13) 0.0002(13) 0.0084(13)
C26 0.0324(17) 0.0353(17) 0.0304(17) 0.0102(13) 0.0109(14) 0.0234(14)
C31 0.0343(17) 0.0177(14) 0.0222(15) -0.0031(11) -0.0006(13) 0.0065(12)
C18 0.0281(17) 0.0293(16) 0.054(2) 0.0236(15) 0.0188(15) 0.0132(14)
C9 0.0354(17) 0.0336(17) 0.0287(16) 0.0194(14) 0.0122(14) 0.0127(14)
C30 0.0377(18) 0.0351(17) 0.0178(15) -0.0014(13) 0.0062(13) 0.0077(14)
C19 0.0312(18) 0.0290(16) 0.062(2) 0.0229(16) 0.0284(17) 0.0108(14)
C29 0.059(2) 0.0310(17) 0.0172(15) 0.0017(13) -0.0112(15) 0.0139(16)
C32 0.068(3) 0.038(2) 0.040(2) -0.0082(16) -0.0021(19) 0.0287(19)

loop_
_atom_type_symbol
_atom_type_description
_atom_type_scat_dispersion_real
_atom_type_scat_dispersion_imag
_atom_type_scat_source
C C 0.0033 0.0016 'International Tables Vol C Tables 4.2.6.8 and 6.1.1.4'
H H 0.0000 0.0000 'International Tables Vol C Tables 4.2.6.8 and 6.1.1.4'
Cl Cl 0.1484 0.1585 'International Tables Vol C Tables 4.2.6.8 and 6.1.1.4'
Ni Ni 0.3393 1.1124 'International Tables Vol C Tables 4.2.6.8 and 6.1.1.4'
P P 0.1023 0.0942 'International Tables Vol C Tables 4.2.6.8 and 6.1.1.4'

loop_
_geom_angle_atom_site_label_1
_geom_angle_atom_site_label_2
_geom_angle_atom_site_label_3
_geom_angle
P1 Ni1 Cl1 106.27(3)
P2 Ni1 Cl1 92.78(3)
P2 Ni1 P1 100.35(3)
C31 Ni1 Cl1 96.75(9)
C31 Ni1 P1 95.09(9)
C31 Ni1 P2 158.81(8)
C30 Ni1 Cl1 96.25(10)
C30 Ni1 P1 132.28(10)
C30 Ni1 P2 120.29(9)
C30 Ni1 C31 39.89(12)
C30 Ni1 C29 39.31(13)
C29 Ni1 Cl1 124.37(11)
C29 Ni1 P1 127.93(12)
C29 Ni1 P2 89.35(9)
C29 Ni1 C31 69.65(12)
C7 P1 Ni1 119.06(9)
C7 P1 C13 100.47(12)
C13 P1 Ni1 115.47(9)
C1 P1 Ni1 114.71(8)
C1 P1 C7 101.03(12)
C1 P1 C13 103.72(12)
C23 P2 Ni1 117.61(9)
C23 P2 C17 103.80(12)
C23 P2 C16 104.39(12)
C17 P2 Ni1 112.39(9)
C17 P2 C16 100.83(13)
C16 P2 Ni1 115.84(9)
C12 C7 P1 120.8(2)
C8 C7 P1 120.5(2)
C8 C7 C12 118.6(2)
C28 C23 P2 121.2(2)
C24 C23 P2 120.51(19)
C24 C23 C28 118.3(2)
C5 C6 H6 119.4
C5 C6 C1 121.1(2)
C1 C6 H6 119.4
C1 C2 H2 119.7
C3 C2 H2 119.7
C3 C2 C1 120.5(3)
P1 C13 H13A 109.2
P1 C13 H13B 109.2
H13A C13 H13B 107.9
C14 C13 P1 111.87(19)
C14 C13 H13A 109.2
C14 C13 H13B 109.2
C23 C28 H28 119.7
C27 C28 C23 120.6(3)
C27 C28 H28 119.7
C22 C17 P2 123.8(2)
C18 C17 P2 118.2(2)
C18 C17 C22 117.9(3)
C7 C12 H12 119.9
C7 C12 C11 120.2(3)
C11 C12 H12 119.9
C6 C5 H5 119.8
C6 C5 C4 120.5(3)
C4 C5 H5 119.8
C6 C1 P1 119.6(2)
C6 C1 C2 117.9(2)
C2 C1 P1 122.4(2)
C2 C3 H3 119.8
C4 C3 C2 120.5(3)
C4 C3 H3 119.8
C21 C20 H20 120.5
C21 C20 C19 119.1(3)
C19 C20 H20 120.5
C23 C24 H24 119.5
C23 C24 C25 120.9(2)
C25 C24 H24 119.5
C7 C8 H8 119.5
C9 C8 C7 121.0(3)
C9 C8 H8 119.5
C28 C27 H27 119.6
C28 C27 C26 120.7(3)
C26 C27 H27 119.6
C17 C22 H22 119.7
C21 C22 C17 120.6(3)
C21 C22 H22 119.7
C13 C14 H14A 108.6
C13 C14 H14B 108.6
H14A C14 H14B 107.5
C15 C14 C13 114.8(2)
C15 C14 H14A 108.6
C15 C14 H14B 108.6
P2 C16 H16A 107.6
P2 C16 H16B 107.6
H16A C16 H16B 107.1
C15 C16 P2 118.68(19)
C15 C16 H16A 107.6
C15 C16 H16B 107.6
C24 C25 H25 120.1
C26 C25 C24 119.8(3)
C26 C25 H25 120.1
C5 C4 H4 120.2
C3 C4 C5 119.6(3)
C3 C4 H4 120.2
C14 C15 H15A 108.0
C14 C15 H15B 108.0
C16 C15 C14 117.1(2)
C16 C15 H15A 108.0
C16 C15 H15B 108.0
H15A C15 H15B 107.3
C20 C21 C22 120.8(3)
C20 C21 H21 119.6
C22 C21 H21 119.6
C12 C11 H11 119.8
C10 C11 C12 120.4(3)
C10 C11 H11 119.8
C11 C10 H10 120.1
C11 C10 C9 119.9(2)
C9 C10 H10 120.1
C27 C26 C25 119.6(3)
C27 C26 H26 120.2
C25 C26 H26 120.2
Ni1 C31 H31 112.7
C30 C31 Ni1 65.46(16)
C30 C31 H31 112.7
C30 C31 C32 120.6(3)
C32 C31 Ni1 124.8(2)
C32 C31 H31 112.7
C17 C18 H18 119.5
C19 C18 C17 121.0(3)
C19 C18 H18 119.5
C8 C9 C10 119.9(3)
C8 C9 H9 120.0
C10 C9 H9 120.0
Ni1 C30 H30 120.7
C31 C30 Ni1 74.65(17)
C31 C30 H30 120.7
C29 C30 Ni1 72.71(18)
C29 C30 C31 118.6(3)
C29 C30 H30 120.7
C20 C19 H19 119.7
C18 C19 C20 120.6(3)
C18 C19 H19 119.7
Ni1 C29 H29A 116.9
Ni1 C29 H29B 116.9
C30 C29 Ni1 67.98(17)
C30 C29 H29A 116.9
C30 C29 H29B 116.9
H29A C29 H29B 113.9
C31 C32 H32A 109.5
C31 C32 H32B 109.5
C31 C32 H32C 109.5
H32A C32 H32B 109.5
H32A C32 H32C 109.5
H32B C32 H32C 109.5

loop_
_geom_bond_atom_site_label_1
_geom_bond_atom_site_label_2
_geom_bond_distance
Ni1 Cl1 2.4012(7)
Ni1 P1 2.2207(7)
Ni1 P2 2.1990(7)
Ni1 C31 2.114(3)
Ni1 C30 1.994(3)
Ni1 C29 2.054(3)
P1 C7 1.836(3)
P1 C13 1.839(3)
P1 C1 1.830(3)
P2 C23 1.830(3)
P2 C17 1.837(3)
P2 C16 1.848(3)
C7 C12 1.389(4)
C7 C8 1.388(4)
C23 C28 1.402(4)
C23 C24 1.390(4)
C6 H6 0.9500
C6 C5 1.380(4)
C6 C1 1.395(4)
C2 H2 0.9500
C2 C1 1.402(4)
C2 C3 1.393(4)
C13 H13A 0.9900
C13 H13B 0.9900
C13 C14 1.544(4)
C28 H28 0.9500
C28 C27 1.376(4)
C17 C22 1.392(4)
C17 C18 1.388(4)
C12 H12 0.9500
C12 C11 1.398(4)
C5 H5 0.9500
C5 C4 1.384(4)
C3 H3 0.9500
C3 C4 1.377(4)
C20 H20 0.9500
C20 C21 1.367(4)
C20 C19 1.383(4)
C24 H24 0.9500
C24 C25 1.391(4)
C8 H8 0.9500
C8 C9 1.383(4)
C27 H27 0.9500
C27 C26 1.384(4)
C22 H22 0.9500
C22 C21 1.390(4)
C14 H14A 0.9900
C14 H14B 0.9900
C14 C15 1.526(4)
C16 H16A 0.9900
C16 H16B 0.9900
C16 C15 1.526(4)
C25 H25 0.9500
C25 C26 1.388(4)
C4 H4 0.9500
C15 H15A 0.9900
C15 H15B 0.9900
C21 H21 0.9500
C11 H11 0.9500
C11 C10 1.372(4)
C10 H10 0.9500
C10 C9 1.384(4)
C26 H26 0.9500
C31 H31 1.0000
C31 C30 1.406(4)
C31 C32 1.497(4)
C18 H18 0.9500
C18 C19 1.380(4)
C9 H9 0.9500
C30 H30 1.0000
C30 C29 1.363(4)
C19 H19 0.9500
C29 H29A 0.9900
C29 H29B 0.9900
C32 H32A 0.9800
C32 H32B 0.9800
C32 H32C 0.9800

loop_
_geom_torsion_atom_site_label_1
_geom_torsion_atom_site_label_2
_geom_torsion_atom_site_label_3
_geom_torsion_atom_site_label_4
_geom_torsion
Ni1 P1 C7 C12 -1.3(3)
Ni1 P1 C7 C8 178.71(19)
Ni1 P1 C13 C14 60.70(19)
Ni1 P1 C1 C6 -75.7(2)
Ni1 P1 C1 C2 101.5(2)
Ni1 P2 C23 C28 -169.77(18)
Ni1 P2 C23 C24 8.8(2)
Ni1 P2 C17 C22 -124.2(2)
Ni1 P2 C17 C18 52.6(3)
Ni1 P2 C16 C15 76.5(2)
Ni1 C31 C30 C29 60.0(2)
P1 C7 C12 C11 179.7(2)
P1 C7 C8 C9 179.3(2)
P1 C13 C14 C15 -107.9(2)
P2 C23 C28 C27 178.1(2)
P2 C23 C24 C25 -177.9(2)
P2 C17 C22 C21 176.0(2)
P2 C17 C18 C19 -176.6(3)
P2 C16 C15 C14 -60.3(3)
C7 P1 C13 C14 -68.7(2)
C7 P1 C1 C6 53.6(2)
C7 P1 C1 C2 -129.2(2)
C7 C12 C11 C10 0.6(4)
C7 C8 C9 C10 1.4(5)
C23 P2 C17 C22 4.0(3)
C23 P2 C17 C18 -179.2(2)
C23 P2 C16 C15 -54.5(2)
C23 C28 C27 C26 0.1(4)
C23 C24 C25 C26 -0.6(4)
C6 C5 C4 C3 0.6(4)
C2 C3 C4 C5 -0.5(4)
C13 P1 C7 C12 125.8(2)
C13 P1 C7 C8 -54.2(2)
C13 P1 C1 C6 157.4(2)
C13 P1 C1 C2 -25.4(2)
C13 C14 C15 C16 82.4(3)
C28 C23 C24 C25 0.7(4)
C28 C27 C26 C25 -0.1(4)
C17 P2 C23 C28 65.4(2)
C17 P2 C23 C24 -116.1(2)
C17 P2 C16 C15 -161.9(2)
C17 C22 C21 C20 0.3(4)
C17 C18 C19 C20 0.6(5)
C12 C7 C8 C9 -0.7(4)
C12 C11 C10 C9 0.1(4)
C5 C6 C1 P1 176.7(2)
C5 C6 C1 C2 -0.6(4)
C1 P1 C7 C12 -127.8(2)
C1 P1 C7 C8 52.2(2)
C1 P1 C13 C14 -172.93(18)
C1 C6 C5 C4 -0.1(4)
C1 C2 C3 C4 -0.2(4)
C3 C2 C1 P1 -176.5(2)
C3 C2 C1 C6 0.8(4)
C24 C23 C28 C27 -0.5(4)
C24 C25 C26 C27 0.3(4)
C8 C7 C12 C11 -0.3(4)
C22 C17 C18 C19 0.4(5)
C16 P2 C23 C28 -39.8(2)
C16 P2 C23 C24 138.7(2)
C16 P2 C17 C22 111.9(2)
C16 P2 C17 C18 -71.3(3)
C21 C20 C19 C18 -1.1(5)
C11 C10 C9 C8 -1.1(5)
C31 C30 C29 Ni1 -61.0(2)
C18 C17 C22 C21 -0.8(4)
C19 C20 C21 C22 0.7(5)
C32 C31 C30 Ni1 117.3(3)
C32 C31 C30 C29 177.3(3)
